data_7157484
loop_
_publ_author_name
'Cui, Hao'
'Li, Ke'
'Wang, Yue'
'Song, Manman'
'Wang, Congcong'
'Wei, Donghui'
'Li, Er-Qing'
'Duan, Zheng'
'Mathey, Fran\,cois'

_publ_section_title
;
 Copper(i)/Ganphos catalysis: enantioselective synthesis of diverse
 spirooxindoles using iminoesters and alkyl substituted
 methyleneindolinones.
;
_journal_issue 19
_journal_name_full 'Organic &amp; biomolecular chemistry'
_journal_page_first 3740
_journal_page_last 3746
_journal_paper_doi 10.1039/d0ob00546k
_journal_volume 18
_journal_year 2020
_chemical_absolute_configuration ad
_chemical_formula_moiety 'C22 H23 Cl N2 O3'
_chemical_formula_sum 'C22 H23 Cl N2 O3'
_chemical_formula_weight 398.87
_space_group_crystal_system monoclinic
_space_group_IT_number 5
_space_group_name_Hall 'C 2y'
_space_group_name_H-M_alt 'C 1 2 1'
_atom_sites_solution_hydrogens mixed
_atom_sites_solution_primary direct
_audit_block_doi 10.5517/ccdc.csd.cc23mtn7
_audit_creation_date 2019-09-21
_audit_creation_method
;
Olex2 1.2
(compiled 2018.05.29 svn.r3508 for OlexSys, GUI svn.r5506)
;
_audit_update_record
;
2019-09-24 deposited with the CCDC.	2020-04-24 downloaded from the CCDC.
;
_cell_angle_alpha 90
_cell_angle_beta 119.944(8)
_cell_angle_gamma 90
_cell_formula_units_Z 4
_cell_length_a 24.1998(14)
_cell_length_b 12.3700(6)
_cell_length_c 9.5879(6)
_cell_measurement_reflns_used 6811
_cell_measurement_temperature 293(2)
_cell_measurement_theta_max 71.0840
_cell_measurement_theta_min 4.1430
_cell_volume 2487.0(3)
_computing_cell_refinement 'CrysAlisPro 1.171.40.53 (Rigaku OD, 2019)'
_computing_data_collection 'CrysAlisPro 1.171.40.53 (Rigaku OD, 2019)'
_computing_data_reduction 'CrysAlisPro 1.171.40.53 (Rigaku OD, 2019)'
_computing_molecular_graphics 'Olex2 (Dolomanov et al., 2009)'
_computing_publication_material 'Olex2 (Dolomanov et al., 2009)'
_computing_structure_refinement 'ShelXL (Sheldrick, 2015)'
_computing_structure_solution 'ShelXS (Sheldrick, 2008)'
_diffrn_ambient_temperature 293(2)
_diffrn_detector 'CCD plate'
_diffrn_detector_area_resol_mean 16.2312
_diffrn_detector_type Eos
_diffrn_measured_fraction_theta_full 0.999
_diffrn_measured_fraction_theta_max 0.999
_diffrn_measurement_details
;
List of Runs (angles in degrees, time in seconds):

  # Type    Start    End  Width  t~exp~   \w     \q     \k     \f   Frames
#--------------------------------------------------------------------------
  1  \w    -62.00 -37.00   1.00    1.50    --  -33.50 178.00 120.00   25
  2  \w    -47.00  -7.00   1.00    1.50    --  -33.50 -77.00   0.00   40
  3  \w    -85.00 -48.00   1.00    1.50    --  -33.50 -77.00 -30.00   37
  4  \w    -61.00 -36.00   1.00    1.50    --  -33.50 178.00-180.00   25
  5  \w   -105.00 -80.00   1.00    1.50    --  -33.50 178.00-180.00   25
  6  \w     14.00 107.00   1.00    1.50    --   36.47  37.00-150.00   93
  7  \w     74.00 100.00   1.00    1.50    --   36.47 178.00 -90.00   26
  8  \w     51.00 106.00   1.00    1.50    --   36.47  37.00 120.00   55
  9  \w     57.00 104.00   1.00    1.50    --   36.47 178.00   0.00   47
 10  \w     68.00 102.00   1.00    1.50    --   36.47 178.00 120.00   34
 11  \w     62.00 110.00   1.00    1.50    --   36.47 178.00  60.00   48
 12  \w     61.00  96.00   1.00    7.50    --  108.00-111.00 120.00   35
 13  \w     38.00 110.00   1.00    7.50    --  108.00 -94.00  30.00   72
 14  \w     42.00 137.00   1.00    7.50    --  108.00 -77.00-180.00   95
 15  \w     39.00 127.00   1.00    7.50    --  108.00 -30.00  60.00   88
 16  \w     88.00 177.00   1.00    6.00    --  108.00  30.00-120.00   89
 17  \w    152.00 177.00   1.00    6.00    --  108.00  45.00-120.00   25
 18  \w    109.00 135.00   1.00    6.00    --  108.00 111.00  60.00   26
 19  \w     39.00  90.00   1.00    6.00    --  108.00 -77.00 120.00   51
 20  \w     27.00  56.00   1.00    1.00    --   36.47  24.00 -78.00   29
 21  \w    -15.00  19.00   1.00    1.00    --    0.00 -57.00   0.00   34
 22  \w      7.00  32.00   1.00    1.00    --   36.47  19.00 120.00   25
 23  \w     54.00  80.00   1.00    1.00    --   36.47  57.00  30.00   26
 24  \w     41.00  67.00   1.00    1.00    --   36.47  37.00 120.00   26
 25  \w     57.00  82.00   1.00    1.00    --   36.47 178.00 150.00   25
 26  \w     69.00 105.00   1.00    1.00    --   36.47  57.00   0.00   36
 27  \w     76.00 105.00   1.00    1.00    --   36.47  77.00 120.00   29
 28  \w      0.00  31.00   1.00    1.00    --   36.47  91.00  -2.60   31
 29  \w     66.00  92.00   1.00    1.00    --   36.47  19.00 120.00   26
 30  \w     35.00  61.00   1.00    1.00    --   36.47  57.00 150.00   26
 31  \w     32.00  63.00   1.00    1.00    --   36.47  77.00  60.00   31
 32  \w     42.00 100.00   1.00    1.00    --   36.47  77.00  30.00   58
 33  \w     -9.00  16.00   1.00    1.00    --   36.47 108.00  58.07   25
 34  \w     35.00  61.00   1.00    1.00    --   36.47  57.00   0.00   26
 35  \w      9.00  34.00   1.00    1.00    --   36.47  77.00  30.00   25
 36  \w     24.00  50.00   1.00    1.00    --   36.47  57.00 120.00   26
 37  \w     84.00 110.00   1.00    1.00    --   36.47 178.00  90.00   26
 38  \w     14.00  40.00   1.00    1.00    --   36.47  77.00 120.00   26
 39  \w     45.00  71.00   1.00    1.00    --   36.47  57.00 -30.00   26
 40  \w     19.00  44.00   1.00    1.00    --   36.47  57.00-180.00   25
 41  \w     58.00  84.00   1.00    1.00    --   36.47 178.00-120.00   26
 42  \w    130.00 156.00   1.00    6.00    --  108.00  30.00 120.00   26
 43  \w     87.00 143.00   1.00    6.00    --  108.00  30.00  60.00   56
 44  \w     88.00 114.00   1.00    6.00    --  108.00  61.00   0.00   26
 45  \w     88.00 114.00   1.00    6.00    --  108.00  61.00 -30.00   26
 46  \w     79.00 104.00   1.00    6.00    --  108.00  77.00 -60.00   25
 47  \w     83.00 109.00   1.00    6.00    --  108.00  77.00  90.00   26
 48  \w     86.00 112.00   1.00    6.00    --  108.00  30.00 120.00   26
 49  \w     89.00 115.00   1.00    6.00    --  108.00  61.00  60.00   26
 50  \w     79.00 104.00   1.00    6.00    --  108.00  77.00  60.00   25
 51  \w    153.00 178.00   1.00    6.00    --  108.00  30.00 -30.00   25
 52  \w     79.00 104.00   1.00    6.00    --  108.00  77.00   0.00   25
 53  \w     88.00 114.00   1.00    6.00    --  108.00  45.00  90.00   26
 54  \w     88.00 118.00   1.00    6.00    --  108.00  61.00  30.00   30
 55  \w     81.00 106.00   1.00    6.00    --  108.00  74.00  28.64   25
 56  \w     88.00 114.00   1.00    6.00    --  108.00  61.00  90.00   26
 57  \w    129.00 155.00   1.00    6.00    --  108.00  77.00 -30.00   26
 58  \w     82.00 133.00   1.00    6.00    --  108.00  30.00  30.00   51
 59  \w     79.00 104.00   1.00    6.00    --  108.00  77.00 -30.00   25
 60  \w     84.00 123.00   1.00    6.00    --  108.00  30.00   0.00   39
 61  \w     88.00 124.00   1.00    6.00    --  108.00  45.00   0.00   36
 62  \w     87.00 117.00   1.00    6.00    --  108.00  42.00  -9.89   30
 63  \w     88.00 114.00   1.00    6.00    --  108.00  61.00 -60.00   26
 64  \w     79.00 105.00   1.00    6.00    --  108.00  77.00  30.00   26
 65  \w     89.00 137.00   1.00    6.00    --  108.00  45.00 -30.00   48
 66  \w     89.00 132.00   1.00    6.00    --  108.00  45.00  30.00   43
 67  \w     79.00 105.00   1.00    6.00    --  108.00  77.00   5.88   26
 68  \w     83.00 129.00   1.00    6.00    --  108.00  30.00 -30.00   46
 69  \w     83.00 129.00   1.00    6.00    --  108.00  30.00  90.00   46
 70  \w     24.00  50.00   1.00    1.00    --   36.47  57.00 120.00   26
 71  \w     51.00  77.00   1.00    1.00    --   36.47  57.00   0.00   26
 72  \w     41.00  67.00   1.00    1.00    --   36.47  37.00 120.00   26
 73  \w     69.00  95.00   1.00    1.00    --   36.47  57.00  30.00   26
 74  \w     24.00  50.00   1.00    1.00    --   36.47  57.00-180.00   26
 75  \w     84.00 110.00   1.00    6.00    --  108.00  30.00   0.00   26
 76  \w     89.00 115.00   1.00    6.00    --  108.00  45.00 -30.00   26
 77  \w     91.00 117.00   1.00    6.00    --  108.00  61.00  60.00   26
 78  \w     87.00 113.00   1.00    6.00    --  108.00  42.00 110.61   26
 79  \w     85.00 111.00   1.00    6.00    --  108.00  37.00 115.89   26
 80  \w     69.00  95.00   1.00    1.00    --   36.47  57.00  30.00   26
 81  \w     41.00  67.00   1.00    1.00    --   36.47  37.00 120.00   26
 82  \w     24.00  50.00   1.00    1.00    --   36.47  57.00-180.00   26
 83  \w     51.00  77.00   1.00    1.00    --   36.47  57.00   0.00   26
 84  \w     24.00  50.00   1.00    1.00    --   36.47  57.00 120.00   26
 85  \w     91.00 117.00   1.00    6.00    --  108.00  61.00  60.00   26
 86  \w     89.00 115.00   1.00    6.00    --  108.00  45.00 -30.00   26
 87  \w     84.00 110.00   1.00    6.00    --  108.00  30.00   0.00   26
 88  \w     24.00  50.00   1.00    1.00    --   36.47  57.00 120.00   26
 89  \w     69.00  95.00   1.00    1.00    --   36.47  57.00  30.00   26
 90  \w     24.00  50.00   1.00    1.00    --   36.47  57.00-180.00   26
 91  \w     41.00  67.00   1.00    1.00    --   36.47  37.00 120.00   26
 92  \w     51.00  77.00   1.00    1.00    --   36.47  57.00   0.00   26
 93  \w     84.00 110.00   1.00    6.00    --  108.00  30.00   0.00   26
 94  \w     89.00 115.00   1.00    6.00    --  108.00  45.00 -30.00   26
 95  \w     91.00 117.00   1.00    6.00    --  108.00  61.00  60.00   26
 96  \w     86.00 112.00   1.00    6.00    --  108.00  39.00  82.69   26
 97  \w     69.00  95.00   1.00    1.00    --   36.47  57.00  30.00   26
 98  \w     41.00  67.00   1.00    1.00    --   36.47  37.00 120.00   26
 99  \w     24.00  50.00   1.00    1.00    --   36.47  57.00-180.00   26
100  \w     51.00  77.00   1.00    1.00    --   36.47  57.00   0.00   26
101  \w     24.00  50.00   1.00    1.00    --   36.47  57.00 120.00   26
102  \w     91.00 117.00   1.00    6.00    --  108.00  61.00  60.00   26
103  \w     89.00 115.00   1.00    6.00    --  108.00  45.00 -30.00   26
104  \w     84.00 110.00   1.00    6.00    --  108.00  30.00   0.00   26
;
_diffrn_measurement_device 'four-circle diffractometer'
_diffrn_measurement_device_type 'Xcalibur, Eos, Gemini'
_diffrn_measurement_method '\w scans'
_diffrn_orient_matrix_type 'CrysAlisPro convention (1999,Acta A55,543-557)'
_diffrn_orient_matrix_UB_11 -0.0401215000
_diffrn_orient_matrix_UB_12 0.0387657000
_diffrn_orient_matrix_UB_13 -0.1755796000
_diffrn_orient_matrix_UB_21 -0.0589977000
_diffrn_orient_matrix_UB_22 0.0085798000
_diffrn_orient_matrix_UB_23 0.0207410000
_diffrn_orient_matrix_UB_31 0.0174342000
_diffrn_orient_matrix_UB_32 0.1180243000
_diffrn_orient_matrix_UB_33 0.0561157000
_diffrn_radiation_monochromator graphite
_diffrn_radiation_probe x-ray
_diffrn_radiation_type CuK\a
_diffrn_radiation_wavelength 1.54184
_diffrn_reflns_av_R_equivalents 0.0281
_diffrn_reflns_av_unetI/netI 0.0257
_diffrn_reflns_Laue_measured_fraction_full 0.999
_diffrn_reflns_Laue_measured_fraction_max 0.999
_diffrn_reflns_limit_h_max 28
_diffrn_reflns_limit_h_min -28
_diffrn_reflns_limit_k_max 14
_diffrn_reflns_limit_k_min -13
_diffrn_reflns_limit_l_max 11
_diffrn_reflns_limit_l_min -11
_diffrn_reflns_number 17070
_diffrn_reflns_point_group_measured_fraction_full 0.924
_diffrn_reflns_point_group_measured_fraction_max 0.924
_diffrn_reflns_theta_full 67.063
_diffrn_reflns_theta_max 67.063
_diffrn_reflns_theta_min 4.217
_diffrn_source 'fine-focus sealed X-ray tube'
_diffrn_source_type 'Enhance (Cu) X-ray Source'
_exptl_absorpt_coefficient_mu 1.526
_exptl_absorpt_correction_T_max 1.00000
_exptl_absorpt_correction_T_min 0.83221
_exptl_absorpt_correction_type multi-scan
_exptl_absorpt_process_details
;
CrysAlisPro 1.171.40.53 (Rigaku Oxford Diffraction, 2019)
Empirical absorption correction using spherical harmonics,
 implemented in SCALE3 ABSPACK scaling algorithm.
;
_exptl_crystal_colour colourless
_exptl_crystal_colour_primary colourless
_exptl_crystal_density_diffrn 1.065
_exptl_crystal_description prism
_exptl_crystal_F_000 840
_exptl_crystal_size_max 0.17
_exptl_crystal_size_mid 0.12
_exptl_crystal_size_min 0.09
_refine_diff_density_max 0.251
_refine_diff_density_min -0.201
_refine_diff_density_rms 0.034
_refine_ls_abs_structure_details
;
 Flack x determined using 1510 quotients [(I+)-(I-)]/[(I+)+(I-)]
 (Parsons, Flack and Wagner, Acta Cryst. B69 (2013) 249-259).
;
_refine_ls_abs_structure_Flack 0.000(18)
_refine_ls_extinction_method none
_refine_ls_goodness_of_fit_ref 1.051
_refine_ls_hydrogen_treatment mixed
_refine_ls_matrix_type full
_refine_ls_number_parameters 264
_refine_ls_number_reflns 4120
_refine_ls_number_restraints 3
_refine_ls_restrained_S_all 1.051
_refine_ls_R_factor_all 0.0472
_refine_ls_R_factor_gt 0.0448
_refine_ls_shift/su_max 0.002
_refine_ls_shift/su_mean 0.000
_refine_ls_structure_factor_coef Fsqd
_refine_ls_weighting_details 'w=1/[\s^2^(Fo^2^)+(0.0880P)^2^+0.1735P] where P=(Fo^2^+2Fc^2^)/3'
_refine_ls_weighting_scheme calc
_refine_ls_wR_factor_gt 0.1259
_refine_ls_wR_factor_ref 0.1291
_reflns_Friedel_coverage 0.761
_reflns_Friedel_fraction_full 0.842
_reflns_Friedel_fraction_max 0.842
_reflns_number_gt 3851
_reflns_number_total 4120
_reflns_threshold_expression 'I > 2\s(I)'
_cod_data_source_file d0ob00546k2.cif
_cod_data_source_block 201909229
_cod_depositor_comments 'Adding full bibliography for 7157484.cif.'
_cod_database_code 7157484
_shelx_shelxl_version_number 2014/7
_chemical_oxdiff_formula C20H20O4Cl1
_shelx_space_group_comment
;
The symmetry employed for this shelxl refinement is uniquely defined
by the following loop, which should always be used as a source of
symmetry information in preference to the above space-group names.
They are only intended as comments.
;
_shelx_estimated_absorpt_t_max 0.875
_shelx_estimated_absorpt_t_min 0.781
_reflns_odcompleteness_completeness 99.96
_reflns_odcompleteness_iscentric 1
_reflns_odcompleteness_theta 66.97
_olex2_refinement_description
;
1. Fixed Uiso
 At 1.2 times of:
  All C(H) groups
 At 1.5 times of:
  All C(H,H,H) groups
2. Restrained distances
 N2-H2
 0.87 with sigma of 0.02
 N1-H1A
 0.87 with sigma of 0.02
3.a Ternary CH refined with riding coordinates:
 C7(H7), C16(H16), C17(H17), C18(H18)
3.b Aromatic/amide H refined with riding coordinates:
 C1(H1), C3(H3), C4(H4), C5(H5), C12(H12), C13(H13), C14(H14), C15(H15)
3.c Idealised Me refined as rotating group:
 C19(H19A,H19B,H19C), C20(H20A,H20B,H20C), C22(H22A,H22B,H22C)
;
_olex2_submission_special_instructions 'No special instructions were received'
_oxdiff_exptl_absorpt_empirical_details
;
Empirical correction (ABSPACK) includes:
- Absorption correction using spherical harmonics
- Frame scaling
;
_oxdiff_exptl_absorpt_empirical_full_max 1.321
_oxdiff_exptl_absorpt_empirical_full_min 0.882

loop_
_space_group_symop_operation_xyz
'x, y, z'
'-x, y, -z'
'x+1/2, y+1/2, z'
'-x+1/2, y+1/2, -z'

loop_
_atom_site_label
_atom_site_type_symbol
_atom_site_fract_x
_atom_site_fract_y
_atom_site_fract_z
_atom_site_U_iso_or_equiv
_atom_site_adp_type
_atom_site_occupancy
_atom_site_site_symmetry_order
_atom_site_calc_flag
_atom_site_refinement_flags_posn
_atom_site_refinement_flags_adp
_atom_site_refinement_flags_occupancy
_atom_site_disorder_assembly
_atom_site_disorder_group
C1 C 0.13048(15) 0.3235(3) 0.3768(4) 0.0570(7) Uani 1 1 d . . . . .
H1 H 0.1258 0.3277 0.2747 0.068 Uiso 1 1 calc R . . . .
C2 C 0.08820(15) 0.3761(3) 0.4117(5) 0.0648(8) Uani 1 1 d . . . . .
C3 C 0.09403(18) 0.3752(4) 0.5608(5) 0.0769(10) Uani 1 1 d . . . . .
H3 H 0.0653 0.4125 0.5809 0.092 Uiso 1 1 calc R . . . .
C4 C 0.1432(2) 0.3180(5) 0.6795(5) 0.0871(13) Uani 1 1 d . . . . .
H4 H 0.1482 0.3161 0.7822 0.105 Uiso 1 1 calc R . . . .
C5 C 0.18577(17) 0.2625(4) 0.6484(4) 0.0672(8) Uani 1 1 d . . . . .
H5 H 0.2188 0.2233 0.7304 0.081 Uiso 1 1 calc R . . . .
C6 C 0.17976(12) 0.2647(2) 0.4978(3) 0.0472(6) Uani 1 1 d . . . . .
C7 C 0.22752(13) 0.2028(2) 0.4709(3) 0.0448(6) Uani 1 1 d . . . . .
H7 H 0.2402 0.1403 0.5434 0.054 Uiso 1 1 calc R . . . .
C8 C 0.29180(12) 0.2650(2) 0.5154(3) 0.0425(5) Uani 1 1 d . . . . .
C9 C 0.28357(13) 0.3877(3) 0.5046(3) 0.0473(6) Uani 1 1 d . . . . .
C10 C 0.34050(12) 0.2485(2) 0.6900(3) 0.0454(6) Uani 1 1 d . . . . .
C11 C 0.35587(13) 0.3484(3) 0.7660(3) 0.0525(7) Uani 1 1 d . . . . .
C12 C 0.39905(19) 0.3579(4) 0.9287(4) 0.0740(10) Uani 1 1 d . . . . .
H12 H 0.4090 0.4252 0.9789 0.089 Uiso 1 1 calc R . . . .
C13 C 0.42676(18) 0.2653(5) 1.0140(4) 0.0822(12) Uani 1 1 d . . . . .
H13 H 0.4566 0.2705 1.1230 0.099 Uiso 1 1 calc R . . . .
C14 C 0.41148(17) 0.1650(4) 0.9424(4) 0.0769(11) Uani 1 1 d . . . . .
H14 H 0.4306 0.1035 1.0034 0.092 Uiso 1 1 calc R . . . .
C15 C 0.36753(15) 0.1556(3) 0.7791(4) 0.0589(8) Uani 1 1 d . . . . .
H15 H 0.3565 0.0879 0.7304 0.071 Uiso 1 1 calc R . . . .
C16 C 0.30690(14) 0.2242(2) 0.3827(3) 0.0491(6) Uani 1 1 d . . . . .
H16 H 0.2937 0.2817 0.3021 0.059 Uiso 1 1 calc R . . . .
C17 C 0.26049(15) 0.1300(3) 0.3029(3) 0.0514(6) Uani 1 1 d . . . . .
H17 H 0.2790 0.0633 0.3637 0.062 Uiso 1 1 calc R . . . .
C18 C 0.37762(18) 0.2009(3) 0.4412(4) 0.0646(8) Uani 1 1 d . . . . .
H18 H 0.3931 0.1480 0.5288 0.078 Uiso 1 1 calc R . . . .
C19 C 0.41735(19) 0.3044(4) 0.5061(6) 0.0849(12) Uani 1 1 d . . . . .
H19A H 0.3991 0.3604 0.4266 0.127 Uiso 1 1 calc GR . . . .
H19B H 0.4603 0.2906 0.5301 0.127 Uiso 1 1 calc GR . . . .
H19C H 0.4176 0.3268 0.6023 0.127 Uiso 1 1 calc GR . . . .
C20 C 0.3861(2) 0.1534(4) 0.3051(6) 0.0866(12) Uani 1 1 d . . . . .
H20A H 0.3663 0.0835 0.2761 0.130 Uiso 1 1 calc GR . . . .
H20B H 0.4307 0.1466 0.3409 0.130 Uiso 1 1 calc GR . . . .
H20C H 0.3664 0.2004 0.2133 0.130 Uiso 1 1 calc GR . . . .
C21 C 0.24098(19) 0.1130(3) 0.1266(4) 0.0675(9) Uani 1 1 d . . . . .
C22 C 0.2308(5) -0.0137(7) -0.0670(7) 0.165(4) Uani 1 1 d . . . . .
H22A H 0.1880 0.0095 -0.1396 0.248 Uiso 1 1 calc GR . . . .
H22B H 0.2342 -0.0901 -0.0788 0.248 Uiso 1 1 calc GR . . . .
H22C H 0.2597 0.0239 -0.0912 0.248 Uiso 1 1 calc GR . . . .
Cl1 Cl 0.02496(5) 0.44943(12) 0.25850(18) 0.1034(5) Uani 1 1 d . . . . .
N1 N 0.32214(13) 0.4295(2) 0.6539(3) 0.0547(6) Uani 1 1 d D . . . .
H1A H 0.3230(16) 0.495(2) 0.675(4) 0.050(9) Uiso 1 1 d D . . . .
N2 N 0.20300(12) 0.1585(2) 0.3094(3) 0.0498(5) Uani 1 1 d D . . . .
H2 H 0.1824(15) 0.207(2) 0.241(4) 0.049(8) Uiso 1 1 d D . . . .
O1 O 0.24940(11) 0.43953(19) 0.3835(3) 0.0594(5) Uani 1 1 d . . . . .
O2 O 0.2205(2) 0.1819(3) 0.0280(3) 0.1012(11) Uani 1 1 d . . . . .
O3 O 0.2468(2) 0.0099(3) 0.0975(4) 0.0989(11) Uani 1 1 d . . . . .

loop_
_atom_site_aniso_label
_atom_site_aniso_U_11
_atom_site_aniso_U_22
_atom_site_aniso_U_33
_atom_site_aniso_U_23
_atom_site_aniso_U_13
_atom_site_aniso_U_12
C1 0.0562(16) 0.0515(18) 0.0652(16) 0.0080(13) 0.0318(14) 0.0046(13)
C2 0.0469(15) 0.0508(19) 0.095(2) 0.0060(16) 0.0339(15) 0.0044(13)
C3 0.0639(19) 0.079(3) 0.101(3) -0.011(2) 0.052(2) 0.0013(18)
C4 0.076(2) 0.126(4) 0.072(2) -0.014(2) 0.0463(19) 0.001(2)
C5 0.0622(18) 0.078(3) 0.0632(17) 0.0040(16) 0.0329(15) 0.0062(17)
C6 0.0464(13) 0.0404(15) 0.0563(14) -0.0011(11) 0.0268(11) -0.0063(11)
C7 0.0514(13) 0.0355(14) 0.0452(12) 0.0070(10) 0.0223(11) 0.0029(10)
C8 0.0455(12) 0.0377(15) 0.0442(12) 0.0033(10) 0.0223(10) 0.0029(10)
C9 0.0528(14) 0.0401(15) 0.0518(14) 0.0048(11) 0.0281(12) 0.0020(11)
C10 0.0428(12) 0.0495(17) 0.0453(12) 0.0064(11) 0.0231(10) 0.0059(11)
C11 0.0471(14) 0.057(2) 0.0527(14) -0.0020(12) 0.0246(12) 0.0012(12)
C12 0.068(2) 0.090(3) 0.0540(17) -0.0144(17) 0.0230(15) -0.0173(19)
C13 0.0605(19) 0.125(4) 0.0433(15) 0.008(2) 0.0128(14) -0.003(2)
C14 0.0624(18) 0.105(3) 0.0566(18) 0.031(2) 0.0250(15) 0.023(2)
C15 0.0609(16) 0.058(2) 0.0592(15) 0.0160(14) 0.0314(14) 0.0153(14)
C16 0.0610(16) 0.0440(16) 0.0481(13) 0.0077(10) 0.0315(12) 0.0053(12)
C17 0.0673(16) 0.0398(16) 0.0479(13) 0.0021(11) 0.0294(12) 0.0070(12)
C18 0.0699(19) 0.071(2) 0.0713(19) 0.0087(16) 0.0493(17) 0.0081(16)
C19 0.069(2) 0.103(4) 0.098(3) -0.012(2) 0.053(2) -0.016(2)
C20 0.100(3) 0.089(3) 0.104(3) -0.002(2) 0.076(3) 0.009(2)
C21 0.084(2) 0.065(2) 0.0523(17) -0.0041(15) 0.0331(16) 0.0069(18)
C22 0.271(10) 0.123(6) 0.084(4) -0.036(4) 0.074(5) 0.041(7)
Cl1 0.0702(6) 0.1007(9) 0.1337(10) 0.0360(7) 0.0466(6) 0.0342(6)
N1 0.0600(13) 0.0391(15) 0.0611(13) -0.0063(11) 0.0273(11) -0.0016(11)
N2 0.0569(13) 0.0364(13) 0.0494(11) 0.0019(9) 0.0216(10) 0.0028(10)
O1 0.0657(12) 0.0400(12) 0.0649(12) 0.0118(9) 0.0271(10) 0.0071(10)
O2 0.148(3) 0.091(2) 0.0519(13) 0.0071(14) 0.0413(16) 0.025(2)
O3 0.154(3) 0.0661(19) 0.0735(17) -0.0197(13) 0.0542(18) 0.0131(19)

loop_
_atom_type_symbol
_atom_type_description
_atom_type_scat_dispersion_real
_atom_type_scat_dispersion_imag
_atom_type_scat_source
C C 0.0181 0.0091 'International Tables Vol C Tables 4.2.6.8 and 6.1.1.4'
H H 0.0000 0.0000 'International Tables Vol C Tables 4.2.6.8 and 6.1.1.4'
Cl Cl 0.3639 0.7018 'International Tables Vol C Tables 4.2.6.8 and 6.1.1.4'
N N 0.0311 0.0180 'International Tables Vol C Tables 4.2.6.8 and 6.1.1.4'
O O 0.0492 0.0322 'International Tables Vol C Tables 4.2.6.8 and 6.1.1.4'

loop_
_geom_angle_atom_site_label_1
_geom_angle_atom_site_label_2
_geom_angle_atom_site_label_3
_geom_angle
_geom_angle_site_symmetry_1
_geom_angle_site_symmetry_3
_geom_angle_publ_flag
C2 C1 H1 120.8 . . ?
C6 C1 H1 120.8 . . ?
C6 C1 C2 118.4(3) . . ?
C1 C2 Cl1 118.8(3) . . ?
C3 C2 C1 123.1(3) . . ?
C3 C2 Cl1 118.2(3) . . ?
C2 C3 H3 121.0 . . ?
C4 C3 C2 118.0(3) . . ?
C4 C3 H3 121.0 . . ?
C3 C4 H4 119.7 . . ?
C3 C4 C5 120.6(4) . . ?
C5 C4 H4 119.7 . . ?
C4 C5 H5 119.5 . . ?
C6 C5 C4 120.9(4) . . ?
C6 C5 H5 119.5 . . ?
C1 C6 C7 122.4(2) . . ?
C5 C6 C1 119.0(3) . . ?
C5 C6 C7 118.6(3) . . ?
C6 C7 H7 105.9 . . ?
C6 C7 C8 115.9(2) . . ?
C8 C7 H7 105.9 . . ?
N2 C7 C6 115.5(2) . . ?
N2 C7 H7 105.9 . . ?
N2 C7 C8 106.9(2) . . ?
C9 C8 C7 112.7(2) . . ?
C9 C8 C16 109.8(2) . . ?
C10 C8 C7 110.5(2) . . ?
C10 C8 C9 102.3(2) . . ?
C10 C8 C16 119.2(2) . . ?
C16 C8 C7 102.6(2) . . ?
N1 C9 C8 108.0(2) . . ?
O1 C9 C8 126.2(3) . . ?
O1 C9 N1 125.8(3) . . ?
C11 C10 C8 108.6(2) . . ?
C15 C10 C8 131.7(3) . . ?
C15 C10 C11 119.6(3) . . ?
C10 C11 N1 109.6(2) . . ?
C12 C11 C10 121.5(3) . . ?
C12 C11 N1 128.9(3) . . ?
C11 C12 H12 121.0 . . ?
C13 C12 C11 118.0(4) . . ?
C13 C12 H12 121.0 . . ?
C12 C13 H13 119.1 . . ?
C12 C13 C14 121.7(3) . . ?
C14 C13 H13 119.1 . . ?
C13 C14 H14 119.9 . . ?
C13 C14 C15 120.1(4) . . ?
C15 C14 H14 119.9 . . ?
C10 C15 C14 119.0(4) . . ?
C10 C15 H15 120.5 . . ?
C14 C15 H15 120.5 . . ?
C8 C16 H16 106.8 . . ?
C17 C16 C8 103.9(2) . . ?
C17 C16 H16 106.8 . . ?
C17 C16 C18 116.4(3) . . ?
C18 C16 C8 115.5(2) . . ?
C18 C16 H16 106.8 . . ?
C16 C17 H17 109.8 . . ?
C21 C17 C16 113.7(3) . . ?
C21 C17 H17 109.8 . . ?
N2 C17 C16 105.7(2) . . ?
N2 C17 H17 109.8 . . ?
N2 C17 C21 107.7(3) . . ?
C16 C18 H18 108.4 . . ?
C19 C18 C16 110.5(3) . . ?
C19 C18 H18 108.4 . . ?
C19 C18 C20 110.0(3) . . ?
C20 C18 C16 110.9(3) . . ?
C20 C18 H18 108.4 . . ?
C18 C19 H19A 109.5 . . ?
C18 C19 H19B 109.5 . . ?
C18 C19 H19C 109.5 . . ?
H19A C19 H19B 109.5 . . ?
H19A C19 H19C 109.5 . . ?
H19B C19 H19C 109.5 . . ?
C18 C20 H20A 109.5 . . ?
C18 C20 H20B 109.5 . . ?
C18 C20 H20C 109.5 . . ?
H20A C20 H20B 109.5 . . ?
H20A C20 H20C 109.5 . . ?
H20B C20 H20C 109.5 . . ?
O2 C21 C17 124.1(4) . . ?
O2 C21 O3 124.8(3) . . ?
O3 C21 C17 111.0(3) . . ?
H22A C22 H22B 109.5 . . ?
H22A C22 H22C 109.5 . . ?
H22B C22 H22C 109.5 . . ?
O3 C22 H22A 109.5 . . ?
O3 C22 H22B 109.5 . . ?
O3 C22 H22C 109.5 . . ?
C9 N1 C11 111.5(3) . . ?
C9 N1 H1A 123(2) . . ?
C11 N1 H1A 125(2) . . ?
C7 N2 C17 104.1(2) . . ?
C7 N2 H2 109(2) . . ?
C17 N2 H2 110(2) . . ?
C21 O3 C22 115.0(4) . . ?

loop_
_geom_bond_atom_site_label_1
_geom_bond_atom_site_label_2
_geom_bond_distance
_geom_bond_site_symmetry_2
_geom_bond_publ_flag
C1 H1 0.9300 . ?
C1 C2 1.386(5) . ?
C1 C6 1.384(4) . ?
C2 C3 1.365(6) . ?
C2 Cl1 1.754(4) . ?
C3 H3 0.9300 . ?
C3 C4 1.363(7) . ?
C4 H4 0.9300 . ?
C4 C5 1.390(6) . ?
C5 H5 0.9300 . ?
C5 C6 1.378(4) . ?
C6 C7 1.512(4) . ?
C7 H7 0.9800 . ?
C7 C8 1.592(4) . ?
C7 N2 1.461(4) . ?
C8 C9 1.527(4) . ?
C8 C10 1.504(4) . ?
C8 C16 1.572(3) . ?
C9 N1 1.362(4) . ?
C9 O1 1.219(4) . ?
C10 C11 1.388(4) . ?
C10 C15 1.386(4) . ?
C11 C12 1.383(4) . ?
C11 N1 1.397(4) . ?
C12 H12 0.9300 . ?
C12 C13 1.372(7) . ?
C13 H13 0.9300 . ?
C13 C14 1.376(7) . ?
C14 H14 0.9300 . ?
C14 C15 1.391(5) . ?
C15 H15 0.9300 . ?
C16 H16 0.9800 . ?
C16 C17 1.532(4) . ?
C16 C18 1.539(4) . ?
C17 H17 0.9800 . ?
C17 C21 1.526(4) . ?
C17 N2 1.466(4) . ?
C18 H18 0.9800 . ?
C18 C19 1.533(6) . ?
C18 C20 1.535(5) . ?
C19 H19A 0.9600 . ?
C19 H19B 0.9600 . ?
C19 H19C 0.9600 . ?
C20 H20A 0.9600 . ?
C20 H20B 0.9600 . ?
C20 H20C 0.9600 . ?
C21 O2 1.182(5) . ?
C21 O3 1.328(5) . ?
C22 H22A 0.9600 . ?
C22 H22B 0.9600 . ?
C22 H22C 0.9600 . ?
C22 O3 1.453(6) . ?
N1 H1A 0.84(2) . ?
N2 H2 0.84(2) . ?

loop_
_geom_hbond_atom_site_label_D
_geom_hbond_atom_site_label_H
_geom_hbond_atom_site_label_A
_geom_hbond_distance_DH
_geom_hbond_distance_HA
_geom_hbond_distance_DA
_geom_hbond_angle_DHA
_geom_hbond_site_symmetry_A
N1 H1A N2 0.84(2) 2.14(3) 2.955(4) 164(3) 4_556

loop_
_geom_torsion_atom_site_label_1
_geom_torsion_atom_site_label_2
_geom_torsion_atom_site_label_3
_geom_torsion_atom_site_label_4
_geom_torsion
_geom_torsion_site_symmetry_1
_geom_torsion_site_symmetry_2
_geom_torsion_site_symmetry_3
_geom_torsion_site_symmetry_4
_geom_torsion_publ_flag
C1 C2 C3 C4 -1.3(6) . . . . ?
C1 C6 C7 C8 94.0(3) . . . . ?
C1 C6 C7 N2 -32.1(4) . . . . ?
C2 C1 C6 C5 -1.4(5) . . . . ?
C2 C1 C6 C7 178.8(3) . . . . ?
C2 C3 C4 C5 0.0(7) . . . . ?
C3 C4 C5 C6 0.6(7) . . . . ?
C4 C5 C6 C1 0.2(6) . . . . ?
C4 C5 C6 C7 -180.0(4) . . . . ?
C5 C6 C7 C8 -85.8(3) . . . . ?
C5 C6 C7 N2 148.1(3) . . . . ?
C6 C1 C2 C3 2.0(6) . . . . ?
C6 C1 C2 Cl1 -179.2(2) . . . . ?
C6 C7 C8 C9 -26.0(3) . . . . ?
C6 C7 C8 C10 87.8(3) . . . . ?
C6 C7 C8 C16 -144.1(2) . . . . ?
C6 C7 N2 C17 165.2(2) . . . . ?
C7 C8 C9 N1 118.0(2) . . . . ?
C7 C8 C9 O1 -63.1(3) . . . . ?
C7 C8 C10 C11 -119.0(2) . . . . ?
C7 C8 C10 C15 57.9(4) . . . . ?
C7 C8 C16 C17 -11.2(2) . . . . ?
C7 C8 C16 C18 -139.9(3) . . . . ?
C8 C7 N2 C17 34.5(3) . . . . ?
C8 C9 N1 C11 -0.1(3) . . . . ?
C8 C10 C11 C12 179.0(3) . . . . ?
C8 C10 C11 N1 -1.4(3) . . . . ?
C8 C10 C15 C14 -178.9(3) . . . . ?
C8 C16 C17 C21 150.8(3) . . . . ?
C8 C16 C17 N2 32.8(3) . . . . ?
C8 C16 C18 C19 -62.1(4) . . . . ?
C8 C16 C18 C20 175.6(3) . . . . ?
C9 C8 C10 C11 1.3(3) . . . . ?
C9 C8 C10 C15 178.1(3) . . . . ?
C9 C8 C16 C17 -131.2(2) . . . . ?
C9 C8 C16 C18 100.0(3) . . . . ?
C10 C8 C9 N1 -0.7(3) . . . . ?
C10 C8 C9 O1 178.1(3) . . . . ?
C10 C8 C16 C17 111.3(3) . . . . ?
C10 C8 C16 C18 -17.5(4) . . . . ?
C10 C11 C12 C13 0.2(5) . . . . ?
C10 C11 N1 C9 1.0(3) . . . . ?
C11 C10 C15 C14 -2.3(4) . . . . ?
C11 C12 C13 C14 -1.5(6) . . . . ?
C12 C11 N1 C9 -179.5(3) . . . . ?
C12 C13 C14 C15 0.8(6) . . . . ?
C13 C14 C15 C10 1.1(5) . . . . ?
C15 C10 C11 C12 1.7(4) . . . . ?
C15 C10 C11 N1 -178.7(3) . . . . ?
C16 C8 C9 N1 -128.2(2) . . . . ?
C16 C8 C9 O1 50.6(3) . . . . ?
C16 C8 C10 C11 122.6(3) . . . . ?
C16 C8 C10 C15 -60.5(4) . . . . ?
C16 C17 C21 O2 -52.2(5) . . . . ?
C16 C17 C21 O3 131.2(3) . . . . ?
C16 C17 N2 C7 -42.4(3) . . . . ?
C17 C16 C18 C19 175.6(3) . . . . ?
C17 C16 C18 C20 53.3(4) . . . . ?
C17 C21 O3 C22 -178.5(6) . . . . ?
C18 C16 C17 C21 -81.0(3) . . . . ?
C18 C16 C17 N2 161.0(2) . . . . ?
C21 C17 N2 C7 -164.4(3) . . . . ?
Cl1 C2 C3 C4 179.9(4) . . . . ?
N1 C11 C12 C13 -179.3(3) . . . . ?
N2 C7 C8 C9 104.3(2) . . . . ?
N2 C7 C8 C10 -141.9(2) . . . . ?
N2 C7 C8 C16 -13.8(3) . . . . ?
N2 C17 C21 O2 64.6(5) . . . . ?
N2 C17 C21 O3 -112.0(4) . . . . ?
O1 C9 N1 C11 -179.0(3) . . . . ?
O2 C21 O3 C22 4.9(8) . . . . ?

loop_
_smtbx_masks_void_nr
_smtbx_masks_void_average_x
_smtbx_masks_void_average_y
_smtbx_masks_void_average_z
_smtbx_masks_void_volume
_smtbx_masks_void_count_electrons
_smtbx_masks_void_content
1 0.000 0.154 -0.402 316.3 62.3 ?
2 0.500 0.654 0.694 316.3 62.3 ?
